data_7015325
loop_
_publ_author_name
'Fijalkowski, Karol J.'
'Genova, Radostina V.'
'Filinchuk, Yaroslav'
'Budzianowski, Armand'
'Derzsi, Mariana'
'Jaro\'n, Tomasz'
'Leszczy\'nski, Piotr J'
'Grochala, Wojciech'

_publ_section_title
;
 Na[Li(NH2BH3)2]--the first mixed-cation amidoborane with unusual
 crystal structure.
;
_journal_issue 17
_journal_name_full 'Dalton transactions (Cambridge, England : 2003)'
_journal_page_first 4407
_journal_page_last 4413
_journal_paper_doi 10.1039/c0dt01491e
_journal_volume 40
_journal_year 2011
_chemical_compound_source 'Synthesied in our laboratory'
_chemical_formula_iupac 'Li Na BH3 NH2'
_chemical_formula_moiety '2(B H5 N), Na, Li'
_chemical_formula_structural 'Li Na BH3 NH2'
_chemical_formula_sum 'B2 H10 Li N2 Na'
_chemical_formula_weight 89.65
_chemical_name_common 'Lithium Sodium diamidoborane'
_chemical_name_systematic
;
Lithium Sodium diamidoborane
;
_space_group_IT_number 2
_symmetry_cell_setting triclinic
_symmetry_Int_Tables_number 2
_symmetry_space_group_name_Hall '-P 1'
_symmetry_space_group_name_H-M 'P -1'
_cell_angle_alpha 103.003(6)
_cell_angle_beta 102.200(5)
_cell_angle_gamma 103.575(5)
_cell_formula_units_Z 2
_cell_length_a 5.0197(4)
_cell_length_b 7.1203(7)
_cell_length_c 8.9198(9)
_cell_measurement_temperature 296
_cell_measurement_theta_max 23.3
_cell_measurement_theta_min 3
_cell_volume 289.98(5)
_computing_cell_refinement 'TOPAS 4.2'
_computing_data_reduction fit2d
_computing_molecular_graphics 'TOPAS Rigid-body editor & Mercury 2.3'
_computing_publication_material 'PLATON, publCIF, CrimsonEditor, Diamond 2.1d'
_computing_structure_refinement 'TOPAS 4.2'
_diffrn_ambient_temperature 296
_diffrn_detector two-dimensional
_diffrn_measurement_device_type ESRF
_diffrn_radiation_source X-ray
_diffrn_radiation_type synchrotron
_diffrn_radiation_wavelength 0.738080
_exptl_absorpt_process_details cylindical
_exptl_crystal_density_diffrn 1.027
_exptl_crystal_density_method 'Not Measured'
_exptl_crystal_F_000 96
_pd_block_diffractogram_id 2010-07-09T23:40|sample_7days|Filinchuk|ESRF
_pd_block_id LiNaAB2
_pd_char_colour 'dark white'
_pd_char_particle_morphology powder
_pd_instr_location ' ESRF France.'
_pd_meas_2theta_range_inc 0.0147512
_pd_meas_scan_method fixed
_pd_prep_conditions 'at argone atmosphere'
_pd_prep_pressure 101(1)
_pd_prep_temperature 296
_pd_proc_2theta_range_inc 0.0147512
_pd_proc_2theta_range_max 23.446833
_pd_proc_2theta_range_min 2.9428394
_pd_proc_ls_pref_orient_corr
;

;
_pd_proc_ls_profile_function
;
The modified Thompson-Cox-Hastings pseudo-Voigt
;
_pd_proc_ls_prof_R_factor 0.01913
_pd_proc_ls_prof_wR_expected 0.02040
_pd_proc_ls_prof_wR_factor 0.02505
_pd_proc_wavelength 0.738080
_pd_spec_mounting 'quartz capillary'
_pd_spec_mount_mode transmission
_pd_spec_shape cylinder
_pd_spec_size_axial 18
_pd_spec_size_equat 0.3
_pd_spec_size_thick 0.3
_refine_ls_extinction_method none
_refine_ls_goodness_of_fit_all 1.228
_refine_ls_matrix_type fullcycle
_refine_ls_number_constraints 23
_refine_ls_number_parameters 98
_refine_ls_number_restraints 0
_refine_ls_R_I_factor 0.02072
_refine_ls_structure_factor_coef Inet
_refine_ls_weighting_details '1/(\s(Y~o,m~)^2^), where \s(Y~o,m~) is the error in observed data'
_refine_ls_weighting_scheme sigma
_cod_data_source_file c0dt01491e.txt
_cod_data_source_block LiNaAB2
_cod_depositor_comments
;
The following automatic conversions were performed:
'_symmetry_cell_setting' value 'Triclinic' changed to 'triclinic'
according to '/home/saulius/struct/CIF-dictionaries/cif_core.dic'
dictionary named 'cif_core.dic' version 2.4.1 from 2010-06-29.

Automatic conversion script
Id: cif_fix_enum 1555 2011-01-17 13:19:09Z saulius 
;
_cod_original_formula_sum 'B2 H10 Li1 N2 Na1'
_cod_database_code 7015325

loop_
_symmetry_equiv_pos_site_id
_symmetry_equiv_pos_as_xyz
1 x,y,z
2 -x,-y,-z

loop_
_atom_site_label
_atom_site_type_symbol
_atom_site_thermal_displace_type
_atom_site_fract_x
_atom_site_fract_y
_atom_site_fract_z
_atom_site_occupancy
_atom_site_U_iso_or_equiv
_atom_site_calc_flag
_atom_site_refinement_flags
N1 N Uiso 0.999(4) 0.272(3) 0.378(2) 1.000 0.023(9) . .
B1 B Uiso 0.850(6) 0.201(3) 0.200(4) 1.000 0.037(14) . .
N2 N Uiso 0.707(5) 0.253(3) 0.655(2) 1.000 0.023(9) . .
B2 B Uiso 0.516(7) 0.353(3) 0.748(3) 1.000 0.037(14) . .
Na1 Na Uiso 0.677(3) 0.7686(14) 0.9764(14) 1.000 0.076(7) . .
Li1 Li Uiso 0.091(9) 0.450(7) 0.637(5) 1.000 0.028(11) . .
H1 H Uiso 1.11206 0.18064 0.40695 1.000 0.028(11) . .
H2 H Uiso 1.14093 0.40699 0.40159 1.000 0.028(11) . .
H3 H Uiso 0.86756 0.34294 0.14392 1.000 0.044(18) . .
H4 H Uiso 0.96628 0.09478 0.12701 1.000 0.044(18) . .
H5 H Uiso 0.60860 0.09283 0.17786 1.000 0.044(18) . .
H6 H Uiso 0.65361 0.10655 0.64775 1.000 0.028(11) . .
H7 H Uiso 0.65754 0.26355 0.54319 1.000 0.028(11) . .
H8 H Uiso 0.29311 0.22832 0.73503 1.000 0.044(18) . .
H9 H Uiso 0.64240 0.41235 0.89022 1.000 0.044(18) . .
H10 H Uiso 0.48747 0.50291 0.70982 1.000 0.044(18) . .

loop_
_atom_type_symbol
_atom_type_description
_atom_type_scat_dispersion_real
_atom_type_scat_dispersion_imag
_atom_type_scat_source
Na Na ? ? 'International Tables Vol C Tables 4.2.6.8 and 6.1.1.4'
N N ? ? 'International Tables Vol C Tables 4.2.6.8 and 6.1.1.4'
Li Li ? ? 'International Tables Vol C Tables 4.2.6.8 and 6.1.1.4'
H H ? ? 'International Tables Vol C Tables 4.2.6.8 and 6.1.1.4'
B B ? ? 'International Tables Vol C Tables 4.2.6.8 and 6.1.1.4'

loop_
_geom_angle_atom_site_label_1
_geom_angle_atom_site_label_2
_geom_angle_atom_site_label_3
_geom_angle
_geom_angle_site_symmetry_1
_geom_angle_site_symmetry_2
_geom_angle_site_symmetry_3
_geom_angle_publ_flag
B1 N1 H1 110.00 . . . no
B1 N1 H2 108.00 . . . no
H1 N1 H2 106.00 . . . no
B2 N2 H7 108.00 . . . no
H6 N2 H7 107.00 . . . no
B2 N2 H6 108.00 . . . no
N1 B1 H5 109.00 . . . no
H3 B1 H5 116.00 . . . no
H4 B1 H5 105.00 . . . no
H3 B1 H4 105.00 . . . no
N1 B1 H3 111.00 . . . no
N1 B1 H4 111.00 . . . no
N2 B2 H8 111.00 . . . no
N2 B2 H9 108.00 . . . no
N2 B2 H10 111.00 . . . no
H8 B2 H9 106.00 . . . no
H8 B2 H10 115.00 . . . no
H9 B2 H10 106.00 . . . no

loop_
_geom_bond_atom_site_label_1
_geom_bond_atom_site_label_2
_geom_bond_distance
_geom_bond_site_symmetry_1
_geom_bond_site_symmetry_2
_geom_bond_publ_flag
N1 B1 1.52(4) . . yes
N1 H1 1.0000 . . no
N1 H2 1.0000 . . no
N2 B2 1.58(4) . . yes
N2 H6 1.0000 . . no
N2 H7 1.0000 . . no
B1 H3 1.2200 . . no
B1 H4 1.2200 . . no
B1 H5 1.2200 . . no
B2 H8 1.2200 . . no
B2 H9 1.2200 . . no
B2 H10 1.2200 . . no

loop_
_geom_hbond_atom_site_label_D
_geom_hbond_atom_site_label_H
_geom_hbond_atom_site_label_A
_geom_hbond_distance_DH
_geom_hbond_distance_HA
_geom_hbond_distance_DA
_geom_hbond_angle_DHA
_geom_hbond_site_symmetry_A
_geom_hbond_publ_flag
N1 H2 N2 1.0000 2.5600 3.46(3) 150.00 2_766 yes
N2 H7 N1 1.0000 2.4800 3.14(3) 123.00 . yes
